data_7246237
loop_
_publ_author_name
'Ali, Akbar'
'Din, Zia Ud'
'Ibrahim, Muhammad'
'Ashfaq, Muhammad'
'Muhammad, Shabbir'
'Gull, Dania'
'Tahir, Muhammad Nawaz'
'Rodrigues-Filho, Edson'
'Al-Sehemi, Abdullah G.'
'Suleman, Muhammad'

_publ_section_title
;
 Acid catalyzed one-pot approach towards the synthesis of curcuminoid
 systems: unsymmetrical diarylidene cycloalkanones, exploration of their
 single crystals, optical and nonlinear optical properties
;
_journal_issue 7
_journal_name_full 'RSC Advances'
_journal_page_first 4476
_journal_page_last 4494
_journal_paper_doi 10.1039/D2RA07681K
_journal_volume 13
_journal_year 2023
_chemical_formula_iupac 'C21 H20 O3'
_chemical_formula_moiety 'C21 H20 O3'
_chemical_formula_sum 'C21 H20 O3'
_chemical_formula_weight 320.37
_chemical_name_systematic
;
(2E,5E)-2-benzylidene-5-(2,3-dimethoxybenzylidene)cyclopentanone
;
_space_group_crystal_system orthorhombic
_space_group_IT_number 61
_space_group_name_Hall '-P 2ac 2ab'
_space_group_name_H-M_alt 'P b c a'
_atom_sites_solution_hydrogens geom
_atom_sites_solution_primary direct
_atom_sites_solution_secondary difmap
_audit_creation_method SHELXL-2019/2
_audit_update_record
;
2022-05-11 deposited with the CCDC.	2023-01-12 downloaded from the CCDC.
;
_cell_angle_alpha 90
_cell_angle_beta 90
_cell_angle_gamma 90
_cell_formula_units_Z 8
_cell_length_a 16.154(2)
_cell_length_b 6.9813(10)
_cell_length_c 28.997(4)
_cell_measurement_reflns_used 2623
_cell_measurement_temperature 150(2)
_cell_measurement_theta_max 25.347
_cell_measurement_theta_min 1.404
_cell_volume 3270.2(8)
_computing_cell_refinement 'SAINT (Bruker, 2007)'
_computing_data_collection 'APEX2 (Bruker, 2007)'
_computing_data_reduction 'SAINT (Bruker, 2007)'
_computing_molecular_graphics 'ORTEP-3 for Windows (Farrugia, 2012) and PLATON (Spek, 2009)'
_computing_publication_material
;
WinGX (Farrugia, 2012) and PLATON (Spek, 2009)
;
_computing_structure_refinement 'SHELXL-2019/2  (Sheldrick, 2019)'
_computing_structure_solution 'SHELXT-2015 (Sheldrick, 2015)'
_diffrn_ambient_temperature 150(2)
_diffrn_detector_area_resol_mean 8.301
_diffrn_measured_fraction_theta_full 1.000
_diffrn_measured_fraction_theta_max 1.000
_diffrn_measurement_device_type 'Bruker Kappa APEXII CCD'
_diffrn_measurement_method \w
_diffrn_radiation_monochromator graphite
_diffrn_radiation_source 'fine-focus sealed tube'
_diffrn_radiation_type MoK\a
_diffrn_radiation_wavelength 0.71073
_diffrn_reflns_av_R_equivalents 0.0258
_diffrn_reflns_av_unetI/netI 0.0108
_diffrn_reflns_Laue_measured_fraction_full 1.000
_diffrn_reflns_Laue_measured_fraction_max 1.000
_diffrn_reflns_limit_h_max 19
_diffrn_reflns_limit_h_min -19
_diffrn_reflns_limit_k_max 5
_diffrn_reflns_limit_k_min -8
_diffrn_reflns_limit_l_max 34
_diffrn_reflns_limit_l_min -34
_diffrn_reflns_number 57033
_diffrn_reflns_point_group_measured_fraction_full 1.000
_diffrn_reflns_point_group_measured_fraction_max 1.000
_diffrn_reflns_theta_full 25.242
_diffrn_reflns_theta_max 25.347
_diffrn_reflns_theta_min 1.404
_diffrn_standards_number 0
_exptl_absorpt_coefficient_mu 0.086
_exptl_absorpt_correction_T_max 0.988
_exptl_absorpt_correction_T_min 0.983
_exptl_absorpt_correction_type multi-scan
_exptl_absorpt_process_details '(SADABS; Bruker, 2007)'
_exptl_crystal_colour white
_exptl_crystal_density_diffrn 1.301
_exptl_crystal_density_method 'not measured'
_exptl_crystal_description needle
_exptl_crystal_F_000 1360
_exptl_crystal_size_max 0.361
_exptl_crystal_size_mid 0.345
_exptl_crystal_size_min 0.194
_refine_diff_density_max 0.215
_refine_diff_density_min -0.174
_refine_diff_density_rms 0.042
_refine_ls_extinction_method none
_refine_ls_goodness_of_fit_ref 1.159
_refine_ls_hydrogen_treatment constr
_refine_ls_matrix_type full
_refine_ls_number_parameters 219
_refine_ls_number_reflns 2992
_refine_ls_number_restraints 0
_refine_ls_restrained_S_all 1.159
_refine_ls_R_factor_all 0.0623
_refine_ls_R_factor_gt 0.0547
_refine_ls_shift/su_max 0.000
_refine_ls_shift/su_mean 0.000
_refine_ls_structure_factor_coef Fsqd
_refine_ls_weighting_details 'w=1/[\s^2^(Fo^2^)+(0.0146P)^2^+4.2071P] where P=(Fo^2^+2Fc^2^)/3'
_refine_ls_weighting_scheme calc
_refine_ls_wR_factor_gt 0.1123
_refine_ls_wR_factor_ref 0.1161
_reflns_number_gt 2623
_reflns_number_total 2992
_reflns_threshold_expression I>2\s(I)
_cod_data_source_file d2ra07681k2.cif
_cod_data_source_block A1K10A10
_cod_database_code 7246237
_shelx_shelxl_version_number 2019/2
_shelx_space_group_comment
;
The symmetry employed for this shelxl refinement is uniquely defined
by the following loop, which should always be used as a source of
symmetry information in preference to the above space-group names.
They are only intended as comments.
;

loop_
_space_group_symop_operation_xyz
'x, y, z'
'x+1/2, -y+1/2, -z'
'-x, y+1/2, -z+1/2'
'-x+1/2, -y, z+1/2'
'-x, -y, -z'
'-x-1/2, y-1/2, z'
'x, -y-1/2, z-1/2'
'x-1/2, y, -z-1/2'

loop_
_atom_site_label
_atom_site_type_symbol
_atom_site_fract_x
_atom_site_fract_y
_atom_site_fract_z
_atom_site_U_iso_or_equiv
_atom_site_adp_type
_atom_site_occupancy
_atom_site_site_symmetry_order
_atom_site_calc_flag
_atom_site_refinement_flags_posn
_atom_site_refinement_flags_adp
_atom_site_refinement_flags_occupancy
_atom_site_disorder_assembly
_atom_site_disorder_group
O1 O 0.10409(10) 0.1072(2) 0.16956(6) 0.0408(4) Uani 1 1 d . . . . .
O2 O 0.14532(11) 0.4216(3) 0.21617(6) 0.0489(5) Uani 1 1 d . . . . .
O3 O 0.02606(10) -0.2416(3) 0.03233(6) 0.0428(4) Uani 1 1 d . . . . .
C1 C 0.12653(14) 0.2649(3) 0.09683(9) 0.0361(5) Uani 1 1 d . . . . .
C2 C 0.12498(14) 0.2710(3) 0.14481(9) 0.0356(5) Uani 1 1 d . . . . .
C3 C 0.14809(14) 0.4352(4) 0.16897(9) 0.0388(6) Uani 1 1 d . . . . .
C4 C 0.17201(14) 0.5974(4) 0.14479(10) 0.0431(6) Uani 1 1 d . . . . .
H4 H 0.1873 0.7104 0.1609 0.052 Uiso 1 1 calc R U . . .
C5 C 0.17355(14) 0.5940(3) 0.09711(10) 0.0429(6) Uani 1 1 d . . . . .
H5 H 0.1902 0.7052 0.0807 0.051 Uiso 1 1 calc R U . . .
C6 C 0.15136(14) 0.4322(3) 0.07323(10) 0.0415(6) Uani 1 1 d . . . . .
H6 H 0.1527 0.4328 0.0405 0.050 Uiso 1 1 calc R U . . .
C7 C 0.02382(16) 0.1177(4) 0.19020(9) 0.0463(6) Uani 1 1 d . . . . .
H7A H 0.0171 0.0122 0.2122 0.069 Uiso 1 1 calc R U . . .
H7B H -0.0186 0.1080 0.1662 0.069 Uiso 1 1 calc R U . . .
H7C H 0.0179 0.2401 0.2064 0.069 Uiso 1 1 calc R U . . .
C8 C 0.16035(18) 0.5934(4) 0.24129(10) 0.0568(8) Uani 1 1 d . . . . .
H8A H 0.1538 0.5687 0.2744 0.085 Uiso 1 1 calc R U . . .
H8B H 0.1208 0.6919 0.2316 0.085 Uiso 1 1 calc R U . . .
H8C H 0.2168 0.6379 0.2352 0.085 Uiso 1 1 calc R U . . .
C9 C 0.10013(14) 0.0913(3) 0.07268(9) 0.0370(6) Uani 1 1 d . . . . .
H9 H 0.0696 0.0026 0.0908 0.044 Uiso 1 1 calc R U . . .
C10 C 0.11260(14) 0.0394(3) 0.02889(8) 0.0353(5) Uani 1 1 d . . . . .
C11 C 0.07701(13) -0.1422(3) 0.01166(8) 0.0356(6) Uani 1 1 d . . . . .
C12 C 0.11160(13) -0.1831(3) -0.03459(8) 0.0349(5) Uani 1 1 d . . . . .
C13 C 0.16969(14) -0.0223(3) -0.04778(8) 0.0381(6) Uani 1 1 d . . . . .
H13A H 0.1538 0.0325 -0.0780 0.046 Uiso 1 1 calc R U . . .
H13B H 0.2273 -0.0699 -0.0498 0.046 Uiso 1 1 calc R U . . .
C14 C 0.16204(15) 0.1303(3) -0.00939(8) 0.0398(6) Uani 1 1 d . . . . .
H14A H 0.2175 0.1682 0.0019 0.048 Uiso 1 1 calc R U . . .
H14B H 0.1334 0.2457 -0.0212 0.048 Uiso 1 1 calc R U . . .
C15 C 0.08736(14) -0.3402(3) -0.05773(8) 0.0368(6) Uani 1 1 d . . . . .
H15 H 0.0499 -0.4203 -0.0414 0.044 Uiso 1 1 calc R U . . .
C16 C 0.10911(14) -0.4078(3) -0.10365(8) 0.0344(5) Uani 1 1 d . . . . .
C17 C 0.06035(15) -0.5514(3) -0.12342(9) 0.0408(6) Uani 1 1 d . . . . .
H17 H 0.0161 -0.6052 -0.1062 0.049 Uiso 1 1 calc R U . . .
C18 C 0.07545(16) -0.6163(4) -0.16752(10) 0.0467(7) Uani 1 1 d . . . . .
H18 H 0.0404 -0.7112 -0.1806 0.056 Uiso 1 1 calc R U . . .
C19 C 0.14073(16) -0.5452(4) -0.19294(10) 0.0450(6) Uani 1 1 d . . . . .
H19 H 0.1509 -0.5906 -0.2233 0.054 Uiso 1 1 calc R U . . .
C20 C 0.19114(15) -0.4067(4) -0.17346(9) 0.0425(6) Uani 1 1 d . . . . .
H20 H 0.2369 -0.3586 -0.1905 0.051 Uiso 1 1 calc R U . . .
C21 C 0.17610(14) -0.3380(3) -0.12996(9) 0.0380(6) Uani 1 1 d . . . . .
H21 H 0.2112 -0.2422 -0.1174 0.046 Uiso 1 1 calc R U . . .

loop_
_atom_site_aniso_label
_atom_site_aniso_U_11
_atom_site_aniso_U_22
_atom_site_aniso_U_33
_atom_site_aniso_U_23
_atom_site_aniso_U_13
_atom_site_aniso_U_12
O1 0.0441(10) 0.0286(8) 0.0499(10) 0.0120(8) 0.0011(8) 0.0024(7)
O2 0.0506(11) 0.0414(10) 0.0547(11) 0.0003(9) -0.0110(9) -0.0037(9)
O3 0.0387(9) 0.0449(10) 0.0448(10) 0.0129(8) 0.0016(8) -0.0147(8)
C1 0.0275(11) 0.0285(12) 0.0524(15) 0.0086(11) 0.0000(11) -0.0001(10)
C2 0.0263(11) 0.0276(11) 0.0531(15) 0.0116(11) -0.0018(11) 0.0018(10)
C3 0.0271(12) 0.0376(13) 0.0517(15) 0.0058(12) -0.0067(11) 0.0014(10)
C4 0.0283(12) 0.0314(13) 0.0696(19) 0.0029(13) -0.0059(12) -0.0051(10)
C5 0.0309(13) 0.0316(13) 0.0661(18) 0.0145(12) 0.0000(12) -0.0054(10)
C6 0.0339(13) 0.0339(13) 0.0568(16) 0.0141(12) 0.0016(12) -0.0019(11)
C7 0.0460(15) 0.0371(13) 0.0558(16) 0.0128(12) 0.0004(13) -0.0058(12)
C8 0.0531(17) 0.0534(17) 0.0640(19) -0.0073(15) -0.0195(15) -0.0058(14)
C9 0.0301(12) 0.0305(12) 0.0503(15) 0.0146(11) -0.0003(11) -0.0010(10)
C10 0.0290(12) 0.0334(12) 0.0435(14) 0.0154(11) -0.0021(10) -0.0020(10)
C11 0.0259(11) 0.0374(13) 0.0436(14) 0.0173(11) -0.0071(10) -0.0034(10)
C12 0.0265(11) 0.0370(13) 0.0413(13) 0.0180(11) -0.0047(10) -0.0038(10)
C13 0.0330(12) 0.0387(13) 0.0426(14) 0.0181(11) -0.0029(11) -0.0054(11)
C14 0.0355(13) 0.0358(13) 0.0482(15) 0.0152(11) -0.0017(11) -0.0062(11)
C15 0.0283(11) 0.0384(13) 0.0438(14) 0.0187(11) -0.0026(10) -0.0043(10)
C16 0.0292(11) 0.0328(12) 0.0413(13) 0.0155(10) -0.0036(10) -0.0001(10)
C17 0.0335(12) 0.0350(13) 0.0539(16) 0.0111(12) 0.0028(12) -0.0053(11)
C18 0.0406(14) 0.0383(14) 0.0611(18) 0.0006(13) 0.0026(13) -0.0021(11)
C19 0.0423(14) 0.0345(13) 0.0583(17) 0.0019(12) 0.0058(13) 0.0078(11)
C20 0.0354(13) 0.0370(13) 0.0551(16) 0.0106(12) 0.0078(12) 0.0036(11)
C21 0.0315(12) 0.0327(12) 0.0497(15) 0.0111(11) -0.0029(11) -0.0020(10)

loop_
_atom_type_symbol
_atom_type_description
_atom_type_scat_dispersion_real
_atom_type_scat_dispersion_imag
_atom_type_scat_source
C C 0.0033 0.0016 'International Tables Vol C Tables 4.2.6.8 and 6.1.1.4'
H H 0.0000 0.0000 'International Tables Vol C Tables 4.2.6.8 and 6.1.1.4'
O O 0.0106 0.0060 'International Tables Vol C Tables 4.2.6.8 and 6.1.1.4'

loop_
_geom_angle_atom_site_label_1
_geom_angle_atom_site_label_2
_geom_angle_atom_site_label_3
_geom_angle
_geom_angle_site_symmetry_1
_geom_angle_site_symmetry_3
_geom_angle_publ_flag
C2 O1 C7 113.19(18) . . ?
C3 O2 C8 116.5(2) . . ?
C2 C1 C6 117.7(2) . . ?
C2 C1 C9 119.9(2) . . ?
C6 C1 C9 122.4(2) . . ?
O1 C2 C1 119.7(2) . . ?
O1 C2 C3 118.8(2) . . ?
C1 C2 C3 121.5(2) . . ?
O2 C3 C4 124.8(2) . . ?
O2 C3 C2 115.8(2) . . ?
C4 C3 C2 119.5(2) . . ?
C5 C4 C3 119.8(2) . . ?
C5 C4 H4 120.1 . . ?
C3 C4 H4 120.1 . . ?
C6 C5 C4 120.9(2) . . ?
C6 C5 H5 119.6 . . ?
C4 C5 H5 119.6 . . ?
C5 C6 C1 120.7(2) . . ?
C5 C6 H6 119.6 . . ?
C1 C6 H6 119.6 . . ?
O1 C7 H7A 109.5 . . ?
O1 C7 H7B 109.5 . . ?
H7A C7 H7B 109.5 . . ?
O1 C7 H7C 109.5 . . ?
H7A C7 H7C 109.5 . . ?
H7B C7 H7C 109.5 . . ?
O2 C8 H8A 109.5 . . ?
O2 C8 H8B 109.5 . . ?
H8A C8 H8B 109.5 . . ?
O2 C8 H8C 109.5 . . ?
H8A C8 H8C 109.5 . . ?
H8B C8 H8C 109.5 . . ?
C10 C9 C1 129.5(2) . . ?
C10 C9 H9 115.3 . . ?
C1 C9 H9 115.3 . . ?
C9 C10 C11 119.7(2) . . ?
C9 C10 C14 131.7(2) . . ?
C11 C10 C14 108.5(2) . . ?
O3 C11 C10 125.3(2) . . ?
O3 C11 C12 125.7(2) . . ?
C10 C11 C12 108.95(19) . . ?
C15 C12 C11 120.0(2) . . ?
C15 C12 C13 131.3(2) . . ?
C11 C12 C13 108.7(2) . . ?
C12 C13 C14 106.26(19) . . ?
C12 C13 H13A 110.5 . . ?
C14 C13 H13A 110.5 . . ?
C12 C13 H13B 110.5 . . ?
C14 C13 H13B 110.5 . . ?
H13A C13 H13B 108.7 . . ?
C10 C14 C13 106.41(19) . . ?
C10 C14 H14A 110.4 . . ?
C13 C14 H14A 110.4 . . ?
C10 C14 H14B 110.4 . . ?
C13 C14 H14B 110.4 . . ?
H14A C14 H14B 108.6 . . ?
C12 C15 C16 130.6(2) . . ?
C12 C15 H15 114.7 . . ?
C16 C15 H15 114.7 . . ?
C17 C16 C21 117.3(2) . . ?
C17 C16 C15 118.1(2) . . ?
C21 C16 C15 124.6(2) . . ?
C18 C17 C16 121.1(2) . . ?
C18 C17 H17 119.5 . . ?
C16 C17 H17 119.5 . . ?
C17 C18 C19 120.9(3) . . ?
C17 C18 H18 119.6 . . ?
C19 C18 H18 119.6 . . ?
C18 C19 C20 118.9(3) . . ?
C18 C19 H19 120.6 . . ?
C20 C19 H19 120.6 . . ?
C21 C20 C19 121.0(2) . . ?
C21 C20 H20 119.5 . . ?
C19 C20 H20 119.5 . . ?
C20 C21 C16 120.8(2) . . ?
C20 C21 H21 119.6 . . ?
C16 C21 H21 119.6 . . ?

loop_
_geom_bond_atom_site_label_1
_geom_bond_atom_site_label_2
_geom_bond_distance
_geom_bond_site_symmetry_2
_geom_bond_publ_flag
O1 C2 1.391(3) . ?
O1 C7 1.430(3) . ?
O2 C3 1.373(3) . ?
O2 C8 1.424(3) . ?
O3 C11 1.232(3) . ?
C1 C2 1.392(3) . ?
C1 C6 1.412(3) . ?
C1 C9 1.463(3) . ?
C2 C3 1.395(3) . ?
C3 C4 1.386(3) . ?
C4 C5 1.383(4) . ?
C4 H4 0.9500 . ?
C5 C6 1.373(4) . ?
C5 H5 0.9500 . ?
C6 H6 0.9500 . ?
C7 H7A 0.9800 . ?
C7 H7B 0.9800 . ?
C7 H7C 0.9800 . ?
C8 H8A 0.9800 . ?
C8 H8B 0.9800 . ?
C8 H8C 0.9800 . ?
C9 C10 1.336(3) . ?
C9 H9 0.9500 . ?
C10 C11 1.479(3) . ?
C10 C14 1.508(3) . ?
C11 C12 1.481(3) . ?
C12 C15 1.344(3) . ?
C12 C13 1.512(3) . ?
C13 C14 1.546(4) . ?
C13 H13A 0.9900 . ?
C13 H13B 0.9900 . ?
C14 H14A 0.9900 . ?
C14 H14B 0.9900 . ?
C15 C16 1.456(3) . ?
C15 H15 0.9500 . ?
C16 C17 1.398(3) . ?
C16 C21 1.411(3) . ?
C17 C18 1.378(4) . ?
C17 H17 0.9500 . ?
C18 C19 1.379(4) . ?
C18 H18 0.9500 . ?
C19 C20 1.385(4) . ?
C19 H19 0.9500 . ?
C20 C21 1.371(4) . ?
C20 H20 0.9500 . ?
C21 H21 0.9500 . ?

loop_
_geom_hbond_atom_site_label_D
_geom_hbond_atom_site_label_H
_geom_hbond_atom_site_label_A
_geom_hbond_distance_DH
_geom_hbond_distance_HA
_geom_hbond_distance_DA
_geom_hbond_angle_DHA
_geom_hbond_site_symmetry_A
C14 H14B O3 0.99 2.60 3.206(3) 119.9 5
C17 H17 O3 0.95 2.49 3.319(3) 146.0 5_545

loop_
_geom_torsion_atom_site_label_1
_geom_torsion_atom_site_label_2
_geom_torsion_atom_site_label_3
_geom_torsion_atom_site_label_4
_geom_torsion
_geom_torsion_site_symmetry_1
_geom_torsion_site_symmetry_2
_geom_torsion_site_symmetry_3
_geom_torsion_site_symmetry_4
_geom_torsion_publ_flag
C7 O1 C2 C1 -107.6(2) . . . . ?
C7 O1 C2 C3 75.7(3) . . . . ?
C6 C1 C2 O1 -177.5(2) . . . . ?
C9 C1 C2 O1 4.7(3) . . . . ?
C6 C1 C2 C3 -0.8(3) . . . . ?
C9 C1 C2 C3 -178.7(2) . . . . ?
C8 O2 C3 C4 6.5(3) . . . . ?
C8 O2 C3 C2 -173.7(2) . . . . ?
O1 C2 C3 O2 -2.2(3) . . . . ?
C1 C2 C3 O2 -178.8(2) . . . . ?
O1 C2 C3 C4 177.6(2) . . . . ?
C1 C2 C3 C4 1.0(4) . . . . ?
O2 C3 C4 C5 179.1(2) . . . . ?
C2 C3 C4 C5 -0.7(4) . . . . ?
C3 C4 C5 C6 0.3(4) . . . . ?
C4 C5 C6 C1 -0.1(4) . . . . ?
C2 C1 C6 C5 0.4(3) . . . . ?
C9 C1 C6 C5 178.2(2) . . . . ?
C2 C1 C9 C10 -164.3(2) . . . . ?
C6 C1 C9 C10 18.0(4) . . . . ?
C1 C9 C10 C11 -177.9(2) . . . . ?
C1 C9 C10 C14 5.1(4) . . . . ?
C9 C10 C11 O3 10.7(3) . . . . ?
C14 C10 C11 O3 -171.6(2) . . . . ?
C9 C10 C11 C12 -170.1(2) . . . . ?
C14 C10 C11 C12 7.6(2) . . . . ?
O3 C11 C12 C15 0.2(3) . . . . ?
C10 C11 C12 C15 -179.0(2) . . . . ?
O3 C11 C12 C13 178.2(2) . . . . ?
C10 C11 C12 C13 -1.0(2) . . . . ?
C15 C12 C13 C14 171.9(2) . . . . ?
C11 C12 C13 C14 -5.8(2) . . . . ?
C9 C10 C14 C13 166.3(2) . . . . ?
C11 C10 C14 C13 -11.0(2) . . . . ?
C12 C13 C14 C10 10.2(2) . . . . ?
C11 C12 C15 C16 177.3(2) . . . . ?
C13 C12 C15 C16 -0.2(4) . . . . ?
C12 C15 C16 C17 -165.2(2) . . . . ?
C12 C15 C16 C21 14.6(4) . . . . ?
C21 C16 C17 C18 -2.5(3) . . . . ?
C15 C16 C17 C18 177.3(2) . . . . ?
C16 C17 C18 C19 2.0(4) . . . . ?
C17 C18 C19 C20 -0.1(4) . . . . ?
C18 C19 C20 C21 -1.1(4) . . . . ?
C19 C20 C21 C16 0.5(4) . . . . ?
C17 C16 C21 C20 1.3(3) . . . . ?
C15 C16 C21 C20 -178.5(2) . . . . ?
